data_1550781
loop_
_publ_author_name
'Hou, Yujiao'
'An, Haiyan'
'Chang, Shenzhen'
'Zhang, Jie'

_publ_section_title
;
 Versatile catalysts constructed from hybrid polyoxomolybdates for
 simultaneously detoxifying sulfur mustard and organophosphate simulants
;
_journal_name_full 'Catalysis Science &amp; Technology'
_journal_paper_doi 10.1039/C9CY00094A
_journal_year 2019
_chemical_formula_sum 'C42 H81 As2 Co K5 Mo12 N6 O74'
_chemical_formula_weight 3409.68
_chemical_name_systematic
;
 ?
;
_space_group_crystal_system triclinic
_space_group_IT_number 2
_space_group_name_Hall '-P 1'
_space_group_name_H-M_alt 'P -1'
_symmetry_space_group_name_Hall '-P 1'
_symmetry_space_group_name_H-M 'P -1'
_atom_sites_solution_hydrogens geom
_audit_creation_method SHELXL-2014
_audit_update_record
;
2018-10-04 deposited with the CCDC.    2019-03-26 downloaded from the CCDC.
;
_cell_angle_alpha 76.6610(10)
_cell_angle_beta 89.6320(10)
_cell_angle_gamma 84.5510(10)
_cell_formula_units_Z 1
_cell_length_a 11.6422(2)
_cell_length_b 12.1336(2)
_cell_length_c 17.7687(3)
_cell_measurement_reflns_used 17082
_cell_measurement_temperature 293(2)
_cell_measurement_theta_max 24.995
_cell_measurement_theta_min 1.757
_cell_volume 2430.98(7)
_computing_structure_refinement 'SHELXL-2014 (Sheldrick, 2014)'
_diffrn_ambient_temperature 293(2)
_diffrn_detector_area_resol_mean 0.01
_diffrn_measured_fraction_theta_full 0.968
_diffrn_measured_fraction_theta_max 0.994
_diffrn_measurement_device_type 'Bruker Smart Apex CCD'
_diffrn_measurement_method \w-2\q
_diffrn_radiation_type MoK\a
_diffrn_radiation_wavelength 0.71073
_diffrn_reflns_av_R_equivalents 0.0280
_diffrn_reflns_av_unetI/netI 0.0435
_diffrn_reflns_Laue_measured_fraction_full 0.968
_diffrn_reflns_Laue_measured_fraction_max 0.994
_diffrn_reflns_limit_h_max 13
_diffrn_reflns_limit_h_min -13
_diffrn_reflns_limit_k_max 14
_diffrn_reflns_limit_k_min -8
_diffrn_reflns_limit_l_max 21
_diffrn_reflns_limit_l_min -21
_diffrn_reflns_number 17082
_diffrn_reflns_point_group_measured_fraction_full 0.968
_diffrn_reflns_point_group_measured_fraction_max 0.994
_diffrn_reflns_theta_full 25.242
_diffrn_reflns_theta_max 24.995
_diffrn_reflns_theta_min 1.757
_exptl_absorpt_coefficient_mu 2.664
_exptl_absorpt_correction_T_max 0.572
_exptl_absorpt_correction_T_min 0.519
_exptl_absorpt_correction_type empirical
_exptl_absorpt_process_details 'ABSCOR by T.Higashi 8 March, 1995'
_exptl_crystal_colour red
_exptl_crystal_density_diffrn 2.329
_exptl_crystal_density_method 'not measured'
_exptl_crystal_description block
_exptl_crystal_F_000 1658
_exptl_crystal_size_max 0.25
_exptl_crystal_size_mid 0.23
_exptl_crystal_size_min 0.21
_refine_diff_density_max 2.174
_refine_diff_density_min -0.813
_refine_diff_density_rms 0.139
_refine_ls_extinction_method none
_refine_ls_goodness_of_fit_ref 1.045
_refine_ls_hydrogen_treatment constr
_refine_ls_matrix_type full
_refine_ls_number_parameters 677
_refine_ls_number_reflns 8505
_refine_ls_number_restraints 18
_refine_ls_restrained_S_all 1.047
_refine_ls_R_factor_all 0.0493
_refine_ls_R_factor_gt 0.0368
_refine_ls_shift/su_max 0.001
_refine_ls_shift/su_mean 0.000
_refine_ls_structure_factor_coef Fsqd
_refine_ls_weighting_details 'w=1/[\s^2^(Fo^2^)+(0.0443P)^2^+8.2491P] where P=(Fo^2^+2Fc^2^)/3'
_refine_ls_weighting_scheme calc
_refine_ls_wR_factor_gt 0.0919
_refine_ls_wR_factor_ref 0.1008
_reflns_Friedel_coverage 0.000
_reflns_number_gt 6870
_reflns_number_total 8505
_reflns_threshold_expression 'I > 2\s(I)'
_cod_data_source_file c9cy00094a2.cif
_cod_data_source_block 1
_cod_database_code 1550781
_shelx_space_group_comment
;
The symmetry employed for this shelxl refinement is uniquely defined
by the following loop, which should always be used as a source of
symmetry information in preference to the above space-group names.
They are only intended as comments.
;
_shelxl_version_number 2014-3

loop_
_space_group_symop_operation_xyz
'x, y, z'
'-x, -y, -z'

loop_
_atom_site_label
_atom_site_type_symbol
_atom_site_fract_x
_atom_site_fract_y
_atom_site_fract_z
_atom_site_U_iso_or_equiv
_atom_site_adp_type
_atom_site_occupancy
_atom_site_site_symmetry_order
_atom_site_calc_flag
_atom_site_refinement_flags_posn
_atom_site_refinement_flags_adp
_atom_site_refinement_flags_occupancy
As1 As 0.67513(5) 1.26851(5) 0.72070(3) 0.01924(14) Uani 1 1 d . . .
Mo1 Mo 0.91742(4) 1.32788(4) 0.59805(3) 0.02329(13) Uani 1 1 d . . .
Mo2 Mo 0.69554(4) 1.23429(4) 0.52789(3) 0.02344(13) Uani 1 1 d . . .
Mo3 Mo 0.42002(4) 1.24577(4) 0.61756(3) 0.02191(13) Uani 1 1 d . . .
Mo4 Mo 0.38829(4) 1.35959(4) 0.76681(3) 0.02231(13) Uani 1 1 d . . .
Mo5 Mo 0.62928(5) 1.46575(4) 0.84532(3) 0.02319(13) Uani 1 1 d . . .
Mo6 Mo 0.88256(4) 1.43374(4) 0.76881(3) 0.02316(13) Uani 1 1 d . . .
Co1 Co 0.30829(14) 1.00173(13) 0.56778(9) 0.0244(4) Uani 0.5 1 d . . P
K2 K 0.19297(14) 1.49644(13) 0.59576(9) 0.0425(4) Uani 1 1 d . . .
K3 K 0.57928(18) 1.52742(14) 0.60276(10) 0.0554(5) Uani 1 1 d . . .
O1 O 0.7334(3) 1.3045(3) 0.6254(2) 0.0239(9) Uani 1 1 d . . .
O2 O 0.5287(3) 1.3158(3) 0.6916(2) 0.0220(9) Uani 1 1 d . . .
O3 O 0.7064(3) 1.3950(3) 0.7490(2) 0.0220(9) Uani 1 1 d . . .
O4 O 0.8537(4) 1.2711(4) 0.5149(2) 0.0285(10) Uani 1 1 d . . .
O5 O 0.5648(3) 1.1836(3) 0.5875(2) 0.0249(9) Uani 1 1 d . . .
O6 O 0.3157(3) 1.2932(3) 0.6915(2) 0.0251(9) Uani 1 1 d . . .
O7 O 0.5086(3) 1.3721(3) 0.8360(2) 0.0245(9) Uani 1 1 d . . .
O8 O 0.7883(4) 1.4880(3) 0.8467(2) 0.0291(10) Uani 1 1 d . . .
O9 O 0.9253(3) 1.3313(3) 0.7046(2) 0.0255(9) Uani 1 1 d . . .
O10 O 1.0618(4) 1.3038(4) 0.5797(3) 0.0363(11) Uani 1 1 d . . .
O11 O 0.8857(4) 1.4701(4) 0.5585(2) 0.0337(10) Uani 1 1 d . . .
O12 O 0.9345(4) 1.1372(3) 0.6571(3) 0.0302(10) Uani 1 1 d . . .
O13 O 0.7794(4) 1.0739(3) 0.6145(3) 0.0311(10) Uani 1 1 d . . .
O14 O 0.6988(4) 1.1448(4) 0.4647(3) 0.0377(11) Uani 1 1 d . . .
O15 O 0.6308(4) 1.3605(4) 0.4751(3) 0.0342(11) Uani 1 1 d . . .
O16 O 0.3320(4) 1.1587(4) 0.5857(3) 0.0310(10) Uani 1 1 d . . .
O17 O 0.4028(4) 1.3709(4) 0.5490(2) 0.0306(10) Uani 1 1 d . . .
O18 O 0.4574(4) 1.0894(3) 0.7212(2) 0.0333(10) Uani 1 1 d . . .
O19 O 0.4407(4) 1.1724(4) 0.8219(2) 0.0332(10) Uani 1 1 d . . .
O20 O 0.3714(4) 1.4974(3) 0.7137(3) 0.0331(10) Uani 1 1 d . . .
O21 O 0.2770(4) 1.3501(4) 0.8302(3) 0.0398(12) Uani 1 1 d . . .
O22 O 0.5937(4) 1.4912(4) 0.9345(3) 0.0364(11) Uani 1 1 d . . .
O23 O 0.5762(4) 1.5882(4) 0.7817(3) 0.0358(11) Uani 1 1 d . . .
O24 O 0.6999(4) 1.2895(4) 0.9138(2) 0.0318(10) Uani 1 1 d . . .
O25 O 0.8695(3) 1.2603(3) 0.8575(2) 0.0280(10) Uani 1 1 d . . .
O26 O 1.0123(4) 1.4312(4) 0.8144(3) 0.0366(11) Uani 1 1 d . . .
O27 O 0.8740(4) 1.5583(4) 0.7002(3) 0.0374(11) Uani 1 1 d . . .
N1 N 0.9466(6) 0.6470(5) 0.8883(4) 0.0513(17) Uani 1 1 d . . .
H1A H 1.0109 0.6320 0.9138 0.062 Uiso 1 1 calc R U .
H1B H 0.8950 0.5996 0.8974 0.062 Uiso 1 1 calc R U .
N2 N 0.5915(5) 0.6707(4) 1.0126(3) 0.0393(14) Uani 1 1 d . . .
H2A H 0.6240 0.6721 1.0557 0.047 Uiso 1 1 calc R U .
H2B H 0.5767 0.6069 1.0035 0.047 Uiso 1 1 calc R U .
N3 N 0.8934(5) 0.8025(5) 1.1192(4) 0.059(2) Uani 1 1 d . . .
H3B H 0.9329 0.7473 1.1052 0.070 Uiso 1 1 calc R U .
H3C H 0.8739 0.7955 1.1667 0.070 Uiso 1 1 calc R U .
C1 C 0.8655(5) 1.0627(5) 0.6597(4) 0.0279(14) Uani 1 1 d . . .
C2 C 0.8853(6) 0.9543(5) 0.7196(4) 0.0306(14) Uani 1 1 d . . .
C3 C 0.9879(6) 0.9279(6) 0.7617(4) 0.0438(18) Uani 1 1 d . . .
H3A H 1.0439 0.9790 0.7530 0.053 Uiso 1 1 calc R U .
C4 C 1.0081(7) 0.8267(6) 0.8165(5) 0.048(2) Uani 1 1 d . . .
H4A H 1.0781 0.8102 0.8436 0.058 Uiso 1 1 calc R U .
C5 C 0.9258(7) 0.7491(6) 0.8319(4) 0.0406(17) Uani 1 1 d . . .
C6 C 0.8217(8) 0.7764(7) 0.7908(5) 0.059(2) Uani 1 1 d . . .
H6A H 0.7646 0.7266 0.8006 0.070 Uiso 1 1 calc R U .
C7 C 0.8031(7) 0.8768(7) 0.7357(5) 0.052(2) Uani 1 1 d . . .
H7A H 0.7332 0.8933 0.7085 0.062 Uiso 1 1 calc R U .
C8 C 0.4638(5) 1.0883(5) 0.7919(4) 0.0283(14) Uani 1 1 d . . .
C9 C 0.5035(6) 0.9770(5) 0.8477(4) 0.0312(15) Uani 1 1 d . . .
C10 C 0.5553(7) 0.9780(6) 0.9159(5) 0.055(2) Uani 1 1 d . . .
H10A H 0.5706 1.0471 0.9260 0.066 Uiso 1 1 calc R U .
C11 C 0.5860(8) 0.8770(6) 0.9711(5) 0.060(2) Uani 1 1 d . . .
H11A H 0.6222 0.8781 1.0174 0.072 Uiso 1 1 calc R U .
C12 C 0.5616(6) 0.7766(6) 0.9551(4) 0.0363(16) Uani 1 1 d . . .
C13 C 0.5134(8) 0.7729(6) 0.8863(4) 0.057(2) Uani 1 1 d . . .
H13A H 0.4995 0.7036 0.8759 0.068 Uiso 1 1 calc R U .
C14 C 0.4851(8) 0.8743(6) 0.8315(5) 0.055(2) Uani 1 1 d . . .
H14A H 0.4538 0.8726 0.7838 0.066 Uiso 1 1 calc R U .
C15 C 0.7918(5) 1.2304(5) 0.9061(3) 0.0265(14) Uani 1 1 d . . .
C16 C 0.8116(5) 1.1150(5) 0.9590(4) 0.0285(14) Uani 1 1 d . . .
C17 C 0.8667(6) 1.0247(6) 0.9345(4) 0.0393(17) Uani 1 1 d . . .
H17A H 0.8881 1.0334 0.8831 0.047 Uiso 1 1 calc R U .
C18 C 0.8910(6) 0.9188(6) 0.9870(5) 0.0462(19) Uani 1 1 d . . .
H18A H 0.9278 0.8570 0.9708 0.055 Uiso 1 1 calc R U .
C19 C 0.8593(6) 0.9092(6) 1.0619(4) 0.0387(17) Uani 1 1 d . . .
C20 C 0.8011(6) 0.9974(6) 1.0872(4) 0.0426(18) Uani 1 1 d . . .
H20A H 0.7797 0.9879 1.1387 0.051 Uiso 1 1 calc R U .
C21 C 0.7750(6) 1.1005(6) 1.0352(4) 0.0400(17) Uani 1 1 d . . .
H21A H 0.7330 1.1601 1.0509 0.048 Uiso 1 1 calc R U .
O1W O 0.1293(9) 1.0399(10) 0.5684(6) 0.029(3) Uani 0.5 1 d . U P
O1WA O 0.1488(11) 1.0639(10) 0.5299(9) 0.053(4) Uani 0.5 1 d . U P
O2W O 0.3075(7) 1.0798(7) 0.4495(5) 0.031(2) Uani 0.5 1 d . U P
O3W O 0.2830(8) 0.9288(6) 0.6856(4) 0.028(2) Uani 0.5 1 d . . P
OW4 O 0.8467(5) 0.8543(5) 0.2636(3) 0.0699(19) Uani 1 1 d . . .
OW5 O 0.1080(6) 1.6365(7) 0.6918(5) 0.101(3) Uani 1 1 d . . .
OW6 O 0.0281(6) 0.8510(7) 0.5760(5) 0.101(3) Uani 1 1 d . . .
OW7 O 0.1995(6) 1.2888(5) 0.4362(3) 0.076(2) Uani 1 1 d . . .
OW8 O 0.1683(5) 1.3599(6) -0.0274(4) 0.0712(18) Uani 1 1 d . . .
OW9 O 0.7081(8) 0.3057(7) 0.2282(6) 0.117(3) Uani 1 1 d . . .
OW1 O 0.2215(9) 1.5995(8) -0.0671(6) 0.135(4) Uani 1 1 d . . .
OW2 O 0.5942(12) 1.7531(10) 0.6344(8) 0.067(4) Uani 0.5 1 d . . P
OW3 O 0.4983(17) 1.7329(11) 0.6499(8) 0.097(6) Uani 0.5 1 d . . P
K1 K 0.5262(3) 1.0390(3) 0.4052(2) 0.0500(9) Uani 0.5 1 d . . P

loop_
_atom_site_aniso_label
_atom_site_aniso_U_11
_atom_site_aniso_U_22
_atom_site_aniso_U_33
_atom_site_aniso_U_23
_atom_site_aniso_U_13
_atom_site_aniso_U_12
As1 0.0210(3) 0.0164(3) 0.0199(3) -0.0033(2) 0.0002(2) -0.0021(2)
Mo1 0.0219(3) 0.0243(3) 0.0235(3) -0.0040(2) 0.0026(2) -0.0050(2)
Mo2 0.0242(3) 0.0262(3) 0.0216(3) -0.0094(2) 0.0003(2) -0.0019(2)
Mo3 0.0222(3) 0.0197(3) 0.0240(3) -0.0050(2) -0.0014(2) -0.0029(2)
Mo4 0.0209(3) 0.0231(3) 0.0223(3) -0.0045(2) 0.0017(2) -0.0006(2)
Mo5 0.0280(3) 0.0202(3) 0.0224(3) -0.0075(2) 0.0007(2) -0.0011(2)
Mo6 0.0248(3) 0.0215(3) 0.0232(3) -0.0034(2) -0.0010(2) -0.0065(2)
Co1 0.0287(9) 0.0210(8) 0.0263(9) -0.0109(7) -0.0013(7) -0.0030(7)
K2 0.0464(10) 0.0393(9) 0.0382(9) -0.0022(7) -0.0059(7) -0.0015(7)
K3 0.0809(14) 0.0367(9) 0.0395(9) 0.0064(7) -0.0059(9) 0.0022(9)
O1 0.025(2) 0.026(2) 0.022(2) -0.0078(17) 0.0024(17) -0.0031(17)
O2 0.023(2) 0.022(2) 0.023(2) -0.0102(17) 0.0032(17) -0.0004(17)
O3 0.024(2) 0.020(2) 0.023(2) -0.0077(17) 0.0007(17) -0.0031(17)
O4 0.028(2) 0.036(3) 0.023(2) -0.0100(19) 0.0056(18) -0.0063(19)
O5 0.025(2) 0.023(2) 0.028(2) -0.0089(18) 0.0018(18) -0.0050(17)
O6 0.021(2) 0.030(2) 0.025(2) -0.0059(18) -0.0016(17) -0.0028(17)
O7 0.025(2) 0.025(2) 0.023(2) -0.0044(17) 0.0006(17) 0.0000(17)
O8 0.031(2) 0.028(2) 0.032(2) -0.0119(19) -0.0010(19) -0.0070(19)
O9 0.025(2) 0.025(2) 0.026(2) -0.0067(17) -0.0022(18) -0.0035(17)
O10 0.027(2) 0.046(3) 0.037(3) -0.010(2) 0.007(2) -0.008(2)
O11 0.043(3) 0.026(2) 0.029(2) 0.0003(19) 0.001(2) -0.006(2)
O12 0.024(2) 0.024(2) 0.041(3) -0.0036(19) -0.0049(19) -0.0017(18)
O13 0.033(3) 0.022(2) 0.038(3) -0.0061(19) -0.007(2) -0.0030(18)
O14 0.041(3) 0.042(3) 0.035(3) -0.021(2) -0.003(2) -0.001(2)
O15 0.035(3) 0.033(3) 0.032(2) -0.002(2) -0.002(2) -0.002(2)
O16 0.024(2) 0.029(2) 0.042(3) -0.012(2) -0.003(2) -0.0043(19)
O17 0.035(3) 0.028(2) 0.028(2) -0.0051(19) 0.0037(19) -0.0009(19)
O18 0.045(3) 0.022(2) 0.030(3) -0.0012(19) -0.005(2) -0.003(2)
O19 0.044(3) 0.022(2) 0.032(3) -0.0018(19) 0.000(2) -0.004(2)
O20 0.038(3) 0.024(2) 0.035(3) -0.0019(19) -0.007(2) 0.0024(19)
O21 0.028(3) 0.058(3) 0.037(3) -0.016(2) 0.011(2) -0.008(2)
O22 0.041(3) 0.041(3) 0.032(3) -0.018(2) 0.002(2) -0.005(2)
O23 0.044(3) 0.021(2) 0.038(3) -0.003(2) -0.002(2) 0.005(2)
O24 0.026(2) 0.027(2) 0.035(3) 0.0053(19) 0.0040(19) 0.0015(19)
O25 0.024(2) 0.027(2) 0.029(2) 0.0010(18) 0.0001(19) -0.0016(18)
O26 0.029(3) 0.041(3) 0.042(3) -0.011(2) -0.006(2) -0.007(2)
O27 0.051(3) 0.025(2) 0.034(3) -0.002(2) 0.000(2) -0.006(2)
N1 0.072(5) 0.037(4) 0.043(4) -0.002(3) -0.004(3) -0.014(3)
N2 0.062(4) 0.023(3) 0.029(3) 0.000(2) -0.005(3) -0.003(3)
N3 0.040(4) 0.036(4) 0.079(5) 0.026(3) 0.003(3) 0.005(3)
C1 0.026(3) 0.025(3) 0.034(4) -0.010(3) 0.001(3) 0.003(3)
C2 0.031(4) 0.028(3) 0.033(4) -0.009(3) -0.003(3) -0.001(3)
C3 0.040(4) 0.035(4) 0.053(5) -0.003(3) -0.006(4) -0.007(3)
C4 0.043(5) 0.042(5) 0.056(5) -0.006(4) -0.015(4) 0.002(4)
C5 0.057(5) 0.031(4) 0.033(4) -0.007(3) -0.001(3) -0.005(3)
C6 0.063(6) 0.043(5) 0.064(6) 0.009(4) -0.012(5) -0.029(4)
C7 0.042(5) 0.048(5) 0.058(5) 0.007(4) -0.012(4) -0.013(4)
C8 0.028(3) 0.021(3) 0.031(4) 0.003(3) 0.001(3) -0.005(3)
C9 0.039(4) 0.024(3) 0.028(3) -0.002(3) 0.002(3) 0.001(3)
C10 0.068(6) 0.032(4) 0.065(6) -0.003(4) -0.025(5) -0.012(4)
C11 0.088(7) 0.034(4) 0.054(5) -0.005(4) -0.030(5) -0.003(4)
C12 0.039(4) 0.030(4) 0.038(4) -0.003(3) 0.002(3) -0.002(3)
C13 0.105(7) 0.024(4) 0.042(5) -0.010(3) -0.011(5) 0.002(4)
C14 0.093(7) 0.034(4) 0.036(4) -0.008(3) -0.002(4) 0.007(4)
C15 0.027(3) 0.029(3) 0.021(3) -0.001(3) -0.005(3) -0.001(3)
C16 0.021(3) 0.026(3) 0.033(4) 0.003(3) -0.003(3) -0.003(3)
C17 0.041(4) 0.035(4) 0.039(4) -0.003(3) 0.003(3) -0.005(3)
C18 0.040(4) 0.022(4) 0.073(6) -0.006(4) 0.003(4) 0.003(3)
C19 0.029(4) 0.025(4) 0.052(5) 0.013(3) -0.001(3) -0.004(3)
C20 0.038(4) 0.049(5) 0.030(4) 0.011(3) 0.003(3) 0.000(3)
C21 0.035(4) 0.041(4) 0.035(4) 0.005(3) 0.007(3) 0.008(3)
O1W 0.020(5) 0.037(6) 0.030(5) -0.010(4) 0.005(4) 0.004(4)
O1WA 0.040(6) 0.026(5) 0.094(8) -0.018(6) -0.037(6) -0.003(4)
O2W 0.035(5) 0.027(4) 0.031(4) -0.008(4) 0.002(4) -0.008(4)
O3W 0.060(6) 0.015(4) 0.008(4) -0.007(3) -0.001(4) 0.006(4)
OW4 0.044(3) 0.087(5) 0.061(4) 0.029(3) -0.017(3) -0.029(3)
OW5 0.084(5) 0.125(7) 0.125(7) -0.078(5) 0.052(5) -0.054(5)
OW6 0.083(5) 0.127(7) 0.111(6) -0.072(5) 0.027(5) 0.008(5)
OW7 0.112(6) 0.052(4) 0.052(4) -0.005(3) -0.012(4) 0.038(4)
OW8 0.063(4) 0.088(5) 0.064(4) -0.021(4) 0.011(3) -0.009(3)
OW9 0.139(8) 0.072(5) 0.152(8) -0.058(5) -0.032(6) 0.018(5)
OW1 0.151(9) 0.105(7) 0.135(8) -0.002(6) -0.072(7) 0.002(6)
OW2 0.055(8) 0.048(7) 0.096(11) -0.012(7) -0.008(7) -0.009(6)
OW3 0.159(17) 0.054(9) 0.071(10) -0.004(7) -0.061(11) 0.003(10)
K1 0.0400(19) 0.0251(16) 0.091(3) -0.0275(17) -0.0194(18) 0.0044(13)

loop_
_atom_type_symbol
_atom_type_description
_atom_type_scat_dispersion_real
_atom_type_scat_dispersion_imag
_atom_type_scat_source
C C 0.0033 0.0016 'International Tables Vol C Tables 4.2.6.8 and 6.1.1.4'
H H 0.0000 0.0000 'International Tables Vol C Tables 4.2.6.8 and 6.1.1.4'
As As 0.0499 2.0058 'International Tables Vol C Tables 4.2.6.8 and 6.1.1.4'
Co Co 0.3494 0.9721 'International Tables Vol C Tables 4.2.6.8 and 6.1.1.4'
Mo Mo -1.6832 0.6857 'International Tables Vol C Tables 4.2.6.8 and 6.1.1.4'
N N 0.0061 0.0033 'International Tables Vol C Tables 4.2.6.8 and 6.1.1.4'
O O 0.0106 0.0060 'International Tables Vol C Tables 4.2.6.8 and 6.1.1.4'
K K 0.2009 0.2494 'International Tables Vol C Tables 4.2.6.8 and 6.1.1.4'

loop_
_geom_angle_atom_site_label_1
_geom_angle_atom_site_label_2
_geom_angle_atom_site_label_3
_geom_angle
_geom_angle_site_symmetry_1
_geom_angle_site_symmetry_3
O2 As1 O3 96.32(17) . .
O2 As1 O1 95.78(18) . .
O3 As1 O1 96.67(18) . .
O2 As1 K3 54.19(13) . .
O3 As1 K3 61.70(13) . .
O1 As1 K3 62.15(13) . .
O11 Mo1 O10 103.7(2) . .
O11 Mo1 O9 99.45(19) . .
O10 Mo1 O9 100.2(2) . .
O11 Mo1 O4 97.65(19) . .
O10 Mo1 O4 98.9(2) . .
O9 Mo1 O4 150.45(17) . .
O11 Mo1 O1 92.02(18) . .
O10 Mo1 O1 163.26(19) . .
O9 Mo1 O1 82.46(16) . .
O4 Mo1 O1 73.01(16) . .
O11 Mo1 O12 172.15(19) . .
O10 Mo1 O12 84.11(19) . .
O9 Mo1 O12 78.27(16) . .
O4 Mo1 O12 81.52(17) . .
O1 Mo1 O12 80.26(14) . .
O11 Mo1 Mo2 98.30(15) . .
O10 Mo1 Mo2 128.98(15) . .
O9 Mo1 Mo2 120.81(12) . .
O4 Mo1 Mo2 32.19(12) . .
O1 Mo1 Mo2 40.91(10) . .
O12 Mo1 Mo2 76.80(10) . .
O11 Mo1 K2 44.72(15) . 2_686
O10 Mo1 K2 101.07(16) . 2_686
O9 Mo1 K2 141.90(13) . 2_686
O4 Mo1 K2 53.57(13) . 2_686
O1 Mo1 K2 86.01(10) . 2_686
O12 Mo1 K2 135.08(11) . 2_686
Mo2 Mo1 K2 65.32(3) . 2_686
O11 Mo1 K2 68.67(15) . 1_655
O10 Mo1 K2 44.17(16) . 1_655
O9 Mo1 K2 80.36(12) . 1_655
O4 Mo1 K2 128.55(12) . 1_655
O1 Mo1 K2 151.42(10) . 1_655
O12 Mo1 K2 117.93(11) . 1_655
Mo2 Mo1 K2 157.54(3) . 1_655
K2 Mo1 K2 93.61(3) 2_686 1_655
O15 Mo2 O14 103.9(2) . .
O15 Mo2 O5 97.97(19) . .
O14 Mo2 O5 99.0(2) . .
O15 Mo2 O4 97.6(2) . .
O14 Mo2 O4 97.2(2) . .
O5 Mo2 O4 154.08(17) . .
O15 Mo2 O1 93.64(18) . .
O14 Mo2 O1 161.57(19) . .
O5 Mo2 O1 83.90(16) . .
O4 Mo2 O1 74.58(16) . .
O15 Mo2 O13 172.00(19) . .
O14 Mo2 O13 83.90(19) . .
O5 Mo2 O13 78.80(16) . .
O4 Mo2 O13 82.93(17) . .
O1 Mo2 O13 78.79(15) . .
O15 Mo2 Mo1 99.36(15) . .
O14 Mo2 Mo1 127.05(16) . .
O5 Mo2 Mo1 124.01(12) . .
O4 Mo2 Mo1 32.37(12) . .
O1 Mo2 Mo1 42.30(11) . .
O13 Mo2 Mo1 76.84(10) . .
O15 Mo2 K2 45.79(15) . 2_686
O14 Mo2 K2 102.73(16) . 2_686
O5 Mo2 K2 141.26(12) . 2_686
O4 Mo2 K2 52.05(13) . 2_686
O1 Mo2 K2 85.35(11) . 2_686
O13 Mo2 K2 134.87(11) . 2_686
Mo1 Mo2 K2 63.50(3) . 2_686
O15 Mo2 K3 51.31(15) . .
O14 Mo2 K3 153.86(16) . .
O5 Mo2 K3 79.19(12) . .
O4 Mo2 K3 94.80(13) . .
O1 Mo2 K3 44.57(11) . .
O13 Mo2 K3 120.70(11) . .
Mo1 Mo2 K3 71.70(3) . .
K2 Mo2 K3 67.25(4) 2_686 .
O15 Mo2 K1 93.57(16) . .
O14 Mo2 K1 29.52(16) . .
O5 Mo2 K1 73.04(13) . .
O4 Mo2 K1 126.33(13) . .
O1 Mo2 K1 156.57(12) . .
O13 Mo2 K1 92.47(11) . .
Mo1 Mo2 K1 156.32(5) . .
K2 Mo2 K1 115.26(6) 2_686 .
K3 Mo2 K1 131.12(5) . .
O17 Mo3 O16 104.4(2) . .
O17 Mo3 O5 99.96(19) . .
O16 Mo3 O5 98.72(18) . .
O17 Mo3 O6 96.33(18) . .
O16 Mo3 O6 97.60(19) . .
O5 Mo3 O6 153.25(17) . .
O17 Mo3 O2 92.87(18) . .
O16 Mo3 O2 162.05(18) . .
O5 Mo3 O2 82.95(15) . .
O6 Mo3 O2 75.14(15) . .
O17 Mo3 O18 171.88(18) . .
O16 Mo3 O18 83.64(18) . .
O5 Mo3 O18 79.88(17) . .
O6 Mo3 O18 81.03(16) . .
O2 Mo3 O18 79.04(15) . .
O17 Mo3 Mo4 96.15(14) . .
O16 Mo3 Mo4 128.70(15) . .
O5 Mo3 Mo4 123.52(12) . .
O6 Mo3 Mo4 32.84(11) . .
O2 Mo3 Mo4 42.30(10) . .
O18 Mo3 Mo4 77.44(11) . .
O17 Mo3 K1 129.75(16) . 2_676
O16 Mo3 K1 48.69(15) . 2_676
O5 Mo3 K1 56.30(13) . 2_676
O6 Mo3 K1 124.89(14) . 2_676
O2 Mo3 K1 122.24(11) . 2_676
O18 Mo3 K1 56.83(13) . 2_676
Mo4 Mo3 K1 134.10(7) . 2_676
O17 Mo3 K2 49.40(15) . .
O16 Mo3 K2 95.34(14) . .
O5 Mo3 K2 148.84(12) . .
O6 Mo3 K2 48.89(12) . .
O2 Mo3 K2 92.05(10) . .
O18 Mo3 K2 129.47(12) . .
Mo4 Mo3 K2 64.14(3) . .
K1 Mo3 K2 144.03(6) 2_676 .
O17 Mo3 K3 51.25(15) . .
O16 Mo3 K3 155.41(15) . .
O5 Mo3 K3 84.60(12) . .
O6 Mo3 K3 89.30(12) . .
O2 Mo3 K3 42.37(10) . .
O18 Mo3 K3 120.83(11) . .
Mo4 Mo3 K3 65.06(3) . .
K1 Mo3 K3 140.89(7) 2_676 .
K2 Mo3 K3 71.57(4) . .
O17 Mo3 K3 21.06(14) . 2_686
O16 Mo3 K3 92.75(15) . 2_686
O5 Mo3 K3 84.55(12) . 2_686
O6 Mo3 K3 115.68(12) . 2_686
O2 Mo3 K3 105.20(11) . 2_686
O18 Mo3 K3 163.27(12) . 2_686
Mo4 Mo3 K3 116.80(3) . 2_686
K1 Mo3 K3 108.97(7) 2_676 2_686
K2 Mo3 K3 67.05(4) . 2_686
K3 Mo3 K3 63.17(4) . 2_686
O21 Mo4 O20 104.6(2) . .
O21 Mo4 O7 98.4(2) . .
O20 Mo4 O7 99.35(19) . .
O21 Mo4 O6 96.6(2) . .
O20 Mo4 O6 96.39(19) . .
O7 Mo4 O6 154.76(17) . .
O21 Mo4 O2 162.60(19) . .
O20 Mo4 O2 91.30(18) . .
O7 Mo4 O2 85.62(16) . .
O6 Mo4 O2 74.38(15) . .
O21 Mo4 O19 86.6(2) . .
O20 Mo4 O19 168.70(19) . .
O7 Mo4 O19 79.12(16) . .
O6 Mo4 O19 81.59(16) . .
O2 Mo4 O19 77.44(15) . .
O21 Mo4 Mo3 127.69(16) . .
O20 Mo4 Mo3 95.28(15) . .
O7 Mo4 Mo3 125.71(12) . .
O6 Mo4 Mo3 32.51(12) . .
O2 Mo4 Mo3 41.86(10) . .
O19 Mo4 Mo3 77.00(11) . .
O21 Mo4 K2 92.93(16) . .
O20 Mo4 K2 49.63(15) . .
O7 Mo4 K2 148.90(12) . .
O6 Mo4 K2 49.40(12) . .
O2 Mo4 K2 92.18(10) . .
O19 Mo4 K2 130.66(12) . .
Mo3 Mo4 K2 64.66(3) . .
O21 Mo4 K3 153.35(17) . .
O20 Mo4 K3 48.86(16) . .
O7 Mo4 K3 85.37(12) . .
O6 Mo4 K3 90.32(12) . .
O2 Mo4 K3 43.48(10) . .
O19 Mo4 K3 119.89(12) . .
Mo3 Mo4 K3 66.45(3) . .
K2 Mo4 K3 72.22(4) . .
O23 Mo5 O22 103.6(2) . .
O23 Mo5 O8 100.7(2) . .
O22 Mo5 O8 98.5(2) . .
O23 Mo5 O7 99.0(2) . .
O22 Mo5 O7 98.13(19) . .
O8 Mo5 O7 150.39(17) . .
O23 Mo5 O3 91.24(18) . .
O22 Mo5 O3 164.64(19) . .
O8 Mo5 O3 74.52(16) . .
O7 Mo5 O3 83.16(15) . .
O23 Mo5 O24 170.96(19) . .
O22 Mo5 O24 84.93(19) . .
O8 Mo5 O24 80.73(17) . .
O7 Mo5 O24 76.53(16) . .
O3 Mo5 O24 80.47(15) . .
O23 Mo5 Mo6 98.28(16) . .
O22 Mo5 Mo6 129.74(16) . .
O8 Mo5 Mo6 32.50(12) . .
O7 Mo5 Mo6 122.43(12) . .
O3 Mo5 Mo6 42.02(10) . .
O24 Mo5 Mo6 78.02(11) . .
O23 Mo5 K3 50.95(15) . .
O22 Mo5 K3 151.78(16) . .
O8 Mo5 K3 98.43(13) . .
O7 Mo5 K3 77.32(12) . .
O3 Mo5 K3 43.48(10) . .
O24 Mo5 K3 120.05(12) . .
Mo6 Mo5 K3 72.51(3) . .
O27 Mo6 O26 103.6(2) . .
O27 Mo6 O9 99.0(2) . .
O26 Mo6 O9 99.7(2) . .
O27 Mo6 O8 97.6(2) . .
O26 Mo6 O8 95.8(2) . .
O9 Mo6 O8 153.91(17) . .
O27 Mo6 O3 95.25(19) . .
O26 Mo6 O3 159.81(19) . .
O9 Mo6 O3 84.18(16) . .
O8 Mo6 O3 74.35(15) . .
O27 Mo6 O25 172.36(19) . .
O26 Mo6 O25 84.00(18) . .
O9 Mo6 O25 80.04(16) . .
O8 Mo6 O25 80.86(16) . .
O3 Mo6 O25 77.11(14) . .
O27 Mo6 Mo5 98.42(17) . .
O26 Mo6 Mo5 125.39(16) . .
O9 Mo6 Mo5 125.38(12) . .
O8 Mo6 Mo5 31.45(12) . .
O3 Mo6 Mo5 42.90(10) . .
O25 Mo6 Mo5 76.32(10) . .
O1WA Co1 K1 171.4(4) . 2_676
O1WA Co1 O14 94.5(4) . 2_676
K1 Co1 O14 90.23(17) 2_676 2_676
O1WA Co1 O16 87.9(4) . .
K1 Co1 O16 86.34(16) 2_676 .
O14 Co1 O16 170.7(2) 2_676 .
O1WA Co1 O3W 102.6(5) . .
K1 Co1 O3W 84.3(3) 2_676 .
O14 Co1 O3W 94.0(3) 2_676 .
O16 Co1 O3W 94.2(2) . .
O1WA Co1 O2W 69.1(5) . .
K1 Co1 O2W 104.0(3) 2_676 .
O14 Co1 O2W 86.4(3) 2_676 .
O16 Co1 O2W 86.1(3) . .
O3W Co1 O2W 171.7(4) . .
O1WA Co1 O1W 20.2(4) . .
K1 Co1 O1W 166.0(3) 2_676 .
O14 Co1 O1W 95.0(4) 2_676 .
O16 Co1 O1W 90.3(4) . .
O3W Co1 O1W 82.4(4) . .
O2W Co1 O1W 89.3(4) . .
O1WA Co1 K1 112.2(5) . .
K1 Co1 K1 61.50(16) 2_676 .
O14 Co1 K1 79.89(15) 2_676 .
O16 Co1 K1 90.91(14) . .
O3W Co1 K1 145.0(3) . .
O2W Co1 K1 43.2(2) . .
O1W Co1 K1 132.2(3) . .
OW5 K2 O11 122.0(2) . 2_686
OW5 K2 O15 95.94(17) . 2_686
O11 K2 O15 83.28(13) 2_686 2_686
OW5 K2 O6 108.3(2) . .
O11 K2 O6 127.75(13) 2_686 .
O15 K2 O6 106.00(13) 2_686 .
OW5 K2 O20 70.8(2) . .
O11 K2 O20 152.58(14) 2_686 .
O15 K2 O20 70.76(13) 2_686 .
O6 K2 O20 55.52(11) . .
OW5 K2 O17 144.88(19) . .
O11 K2 O17 86.62(13) 2_686 .
O15 K2 O17 65.36(13) 2_686 .
O6 K2 O17 55.03(11) . .
O20 K2 O17 74.84(13) . .
OW5 K2 O10 118.98(17) . 1_455
O11 K2 O10 70.13(13) 2_686 1_455
O15 K2 O10 143.61(14) 2_686 1_455
O6 K2 O10 74.17(12) . 1_455
O20 K2 O10 127.88(13) . 1_455
O17 K2 O10 88.09(13) . 1_455
OW5 K2 O4 76.6(2) . 2_686
O11 K2 O4 55.88(12) 2_686 2_686
O15 K2 O4 54.91(12) 2_686 2_686
O6 K2 O4 160.91(13) . 2_686
O20 K2 O4 111.70(12) . 2_686
O17 K2 O4 110.24(12) . 2_686
O10 K2 O4 120.41(13) 1_455 2_686
OW5 K2 Mo1 100.4(2) . 2_686
O11 K2 Mo1 25.25(9) 2_686 2_686
O15 K2 Mo1 70.98(9) 2_686 2_686
O6 K2 Mo1 151.35(10) . 2_686
O20 K2 Mo1 139.44(10) . 2_686
O17 K2 Mo1 100.76(9) . 2_686
O10 K2 Mo1 91.56(10) 1_455 2_686
O4 K2 Mo1 30.92(8) 2_686 2_686
OW5 K2 Mo4 83.5(2) . .
O11 K2 Mo4 154.22(11) 2_686 .
O15 K2 Mo4 91.41(9) 2_686 .
O6 K2 Mo4 30.59(8) . .
O20 K2 Mo4 26.15(8) . .
O17 K2 Mo4 68.36(9) . .
O10 K2 Mo4 101.76(10) 1_455 .
O4 K2 Mo4 137.83(9) 2_686 .
Mo1 K2 Mo4 162.21(5) 2_686 .
OW5 K2 Mo3 134.7(2) . .
O11 K2 Mo3 103.21(10) 2_686 .
O15 K2 Mo3 87.29(10) 2_686 .
O6 K2 Mo3 30.03(8) . .
O20 K2 Mo3 67.78(9) . .
O17 K2 Mo3 25.90(8) . .
O10 K2 Mo3 75.63(9) 1_455 .
O4 K2 Mo3 136.13(9) 2_686 .
Mo1 K2 Mo3 122.96(5) 2_686 .
Mo4 K2 Mo3 51.20(2) . .
OW5 K2 Mo2 85.29(17) . 2_686
O11 K2 Mo2 70.27(9) 2_686 2_686
O15 K2 Mo2 24.93(9) 2_686 2_686
O6 K2 Mo2 130.86(9) . 2_686
O20 K2 Mo2 88.29(9) . 2_686
O17 K2 Mo2 86.49(9) . 2_686
O10 K2 Mo2 140.27(10) 1_455 2_686
O4 K2 Mo2 30.07(8) 2_686 2_686
Mo1 K2 Mo2 51.18(2) 2_686 2_686
Mo4 K2 Mo2 112.52(4) . 2_686
Mo3 K2 Mo2 110.67(4) . 2_686
O17 K3 O2 137.65(14) 2_686 .
O17 K3 O15 63.84(13) 2_686 2_686
O2 K3 O15 107.49(14) . 2_686
O17 K3 OW3 95.4(3) 2_686 .
O2 K3 OW3 120.0(4) . .
O15 K3 OW3 66.6(3) 2_686 .
O17 K3 OW2 86.9(3) 2_686 .
O2 K3 OW2 134.6(3) . .
O15 K3 OW2 81.8(3) 2_686 .
OW3 K3 OW2 23.4(4) . .
O17 K3 O3 146.13(14) 2_686 .
O2 K3 O3 54.19(11) . .
O15 K3 O3 150.00(14) 2_686 .
OW3 K3 O3 100.2(3) . .
OW2 K3 O3 95.7(3) . .
O17 K3 O1 104.91(13) 2_686 .
O2 K3 O1 53.84(11) . .
O15 K3 O1 140.78(14) 2_686 .
OW3 K3 O1 151.4(3) . .
OW2 K3 O1 136.9(3) . .
O3 K3 O1 52.26(11) . .
O17 K3 O20 132.87(14) 2_686 .
O2 K3 O20 56.90(11) . .
O15 K3 O20 69.07(13) 2_686 .
OW3 K3 O20 66.8(4) . .
OW2 K3 O20 88.5(3) . .
O3 K3 O20 81.01(11) . .
O1 K3 O20 110.09(12) . .
O17 K3 O17 86.89(13) 2_686 .
O2 K3 O17 55.94(11) . .
O15 K3 O17 62.48(12) 2_686 .
OW3 K3 O17 121.4(4) . .
OW2 K3 O17 142.7(3) . .
O3 K3 O17 109.48(11) . .
O1 K3 O17 80.16(11) . .
O20 K3 O17 69.53(12) . .
O17 K3 O15 61.54(12) 2_686 .
O2 K3 O15 78.71(11) . .
O15 K3 O15 93.35(12) 2_686 .
OW3 K3 O15 155.2(3) . .
OW2 K3 O15 146.3(3) . .
O3 K3 O15 104.16(11) . .
O1 K3 O15 52.07(11) . .
O20 K3 O15 121.03(13) . .
O17 K3 O15 53.14(11) . .
O17 K3 O23 140.99(13) 2_686 .
O2 K3 O23 81.08(11) . .
O15 K3 O23 106.33(13) 2_686 .
OW3 K3 O23 49.5(3) . .
OW2 K3 O23 54.1(3) . .
O3 K3 O23 51.76(10) . .
O1 K3 O23 103.99(11) . .
O20 K3 O23 56.10(12) . .
O17 K3 O23 123.62(12) . .
O15 K3 O23 155.23(11) . .
O17 K3 As1 135.87(11) 2_686 .
O2 K3 As1 31.17(8) . .
O15 K3 As1 138.44(11) 2_686 .
OW3 K3 As1 127.2(3) . .
OW2 K3 As1 126.9(3) . .
O3 K3 As1 31.32(7) . .
O1 K3 As1 31.37(8) . .
O20 K3 As1 81.20(9) . .
O17 K3 As1 80.52(8) . .
O15 K3 As1 77.40(8) . .
O23 K3 As1 77.89(8) . .
As1 O1 Mo2 127.2(2) . .
As1 O1 Mo1 125.6(2) . .
Mo2 O1 Mo1 96.79(15) . .
As1 O1 K3 86.49(15) . .
Mo2 O1 K3 105.53(15) . .
Mo1 O1 K3 113.55(15) . .
As1 O2 Mo3 127.19(19) . .
As1 O2 Mo4 126.2(2) . .
Mo3 O2 Mo4 95.84(15) . .
As1 O2 K3 94.64(16) . .
Mo3 O2 K3 105.81(15) . .
Mo4 O2 K3 103.64(14) . .
As1 O3 Mo6 123.1(2) . .
As1 O3 Mo5 127.9(2) . .
Mo6 O3 Mo5 95.08(14) . .
As1 O3 K3 86.98(14) . .
Mo6 O3 K3 118.09(15) . .
Mo5 O3 K3 106.09(14) . .
Mo2 O4 Mo1 115.4(2) . .
Mo2 O4 K2 97.87(16) . 2_686
Mo1 O4 K2 95.52(16) . 2_686
Mo3 O5 Mo2 138.8(2) . .
Mo3 O5 K1 91.44(15) . 2_676
Mo2 O5 K1 123.93(19) . 2_676
Mo3 O6 Mo4 114.64(19) . .
Mo3 O6 K2 101.08(16) . .
Mo4 O6 K2 100.00(16) . .
Mo4 O7 Mo5 141.2(2) . .
Mo5 O8 Mo6 116.0(2) . .
Mo6 O9 Mo1 138.7(2) . .
Mo1 O10 K2 112.1(2) . 1_655
Mo1 O11 K2 110.0(2) . 2_686
C1 O12 Mo1 130.8(4) . .
C1 O13 Mo2 130.0(4) . .
Mo2 O14 Co1 156.8(3) . 2_676
Mo2 O14 K1 132.9(2) . .
Co1 O14 K1 44.56(12) 2_676 .
Mo2 O15 K3 144.6(2) . 2_686
Mo2 O15 K2 109.3(2) . 2_686
K3 O15 K2 103.84(14) 2_686 2_686
Mo2 O15 K3 105.51(18) . .
K3 O15 K3 86.65(12) 2_686 .
K2 O15 K3 89.52(12) 2_686 .
Mo3 O16 Co1 148.8(3) . .
Mo3 O16 K1 103.23(19) . 2_676
Co1 O16 K1 45.78(12) . 2_676
Mo3 O17 K3 145.8(2) . 2_686
Mo3 O17 K2 104.70(18) . .
K3 O17 K2 102.88(14) 2_686 .
Mo3 O17 K3 104.25(18) . .
K3 O17 K3 93.11(13) 2_686 .
K2 O17 K3 94.69(12) . .
C8 O18 Mo3 128.1(4) . .
C8 O18 K1 149.1(4) . 2_676
Mo3 O18 K1 82.82(14) . 2_676
C8 O19 Mo4 131.0(4) . .
Mo4 O20 K2 104.22(19) . .
Mo4 O20 K3 106.58(19) . .
K2 O20 K3 97.21(13) . .
Mo5 O23 K3 106.25(18) . .
C15 O24 Mo5 130.1(4) . .
C15 O25 Mo6 129.6(4) . .
C5 N1 H1A 120.0 . .
C5 N1 H1B 120.0 . .
H1A N1 H1B 120.0 . .
C12 N2 H2A 120.0 . .
C12 N2 H2B 120.0 . .
H2A N2 H2B 120.0 . .
C19 N3 H3B 120.0 . .
C19 N3 H3C 120.0 . .
H3B N3 H3C 120.0 . .
O12 C1 O13 124.2(6) . .
O12 C1 C2 118.4(6) . .
O13 C1 C2 117.4(5) . .
C3 C2 C7 117.6(6) . .
C3 C2 C1 120.3(6) . .
C7 C2 C1 122.0(6) . .
C4 C3 C2 120.9(7) . .
C4 C3 H3A 119.6 . .
C2 C3 H3A 119.6 . .
C3 C4 C5 121.1(7) . .
C3 C4 H4A 119.4 . .
C5 C4 H4A 119.4 . .
C4 C5 C6 118.1(7) . .
C4 C5 N1 120.8(7) . .
C6 C5 N1 121.1(7) . .
C7 C6 C5 120.2(7) . .
C7 C6 H6A 119.9 . .
C5 C6 H6A 119.9 . .
C6 C7 C2 122.0(7) . .
C6 C7 H7A 119.0 . .
C2 C7 H7A 119.0 . .
O18 C8 O19 126.2(6) . .
O18 C8 C9 118.1(6) . .
O19 C8 C9 115.7(6) . .
C10 C9 C14 119.3(6) . .
C10 C9 C8 119.7(6) . .
C14 C9 C8 121.0(6) . .
C9 C10 C11 121.2(7) . .
C9 C10 H10A 119.4 . .
C11 C10 H10A 119.4 . .
C12 C11 C10 118.3(7) . .
C12 C11 H11A 120.9 . .
C10 C11 H11A 120.9 . .
C11 C12 C13 121.7(7) . .
C11 C12 N2 118.9(6) . .
C13 C12 N2 119.4(6) . .
C12 C13 C14 119.2(7) . .
C12 C13 H13A 120.4 . .
C14 C13 H13A 120.4 . .
C9 C14 C13 120.3(7) . .
C9 C14 H14A 119.9 . .
C13 C14 H14A 119.9 . .
O24 C15 O25 125.7(6) . .
O24 C15 C16 117.3(5) . .
O25 C15 C16 117.1(5) . .
C17 C16 C21 119.9(6) . .
C17 C16 C15 121.5(6) . .
C21 C16 C15 118.6(6) . .
C16 C17 C18 120.3(7) . .
C16 C17 H17A 119.9 . .
C18 C17 H17A 119.9 . .
C19 C18 C17 118.3(7) . .
C19 C18 H18A 120.8 . .
C17 C18 H18A 120.8 . .
C18 C19 C20 122.5(6) . .
C18 C19 N3 119.2(7) . .
C20 C19 N3 118.2(7) . .
C19 C20 C21 119.0(7) . .
C19 C20 H20A 120.5 . .
C21 C20 H20A 120.5 . .
C20 C21 C16 119.9(7) . .
C20 C21 H21A 120.1 . .
C16 C21 H21A 120.1 . .
O1WA O1W Co1 72.4(16) . .
O1W O1WA Co1 87.4(16) . .
Co1 O2W K1 104.6(3) . .
Co1 O2W K1 36.68(17) . 2_676
K1 O2W K1 68.5(2) . 2_676
Co1 O3W K1 45.84(19) . 2_676
OW3 OW2 K1 77.0(10) . 2_686
OW3 OW2 K3 75.6(10) . .
K1 OW2 K3 136.9(5) 2_686 .
OW2 OW3 K1 77.8(10) . 2_686
OW2 OW3 K3 81.0(11) . .
K1 OW3 K3 140.5(7) 2_686 .
Co1 K1 OW3 105.9(4) 2_676 2_686
Co1 K1 OW2 129.6(3) 2_676 2_686
OW3 K1 OW2 25.2(4) 2_686 2_686
Co1 K1 O2W 149.6(3) 2_676 .
OW3 K1 O2W 81.7(5) 2_686 .
OW2 K1 O2W 57.1(3) 2_686 .
Co1 K1 O3W 49.87(19) 2_676 2_676
OW3 K1 O3W 78.6(5) 2_686 2_676
OW2 K1 O3W 101.8(4) 2_686 2_676
O2W K1 O3W 156.9(3) . 2_676
Co1 K1 O16 47.87(12) 2_676 2_676
OW3 K1 O16 145.6(5) 2_686 2_676
OW2 K1 O16 167.7(4) 2_686 2_676
O2W K1 O16 132.5(2) . 2_676
O3W K1 O16 67.2(2) 2_676 2_676
Co1 K1 O14 45.21(12) 2_676 .
OW3 K1 O14 68.4(4) 2_686 .
OW2 K1 O14 87.2(3) 2_686 .
O2W K1 O14 117.6(2) . .
O3W K1 O14 65.4(2) 2_676 .
O16 K1 O14 92.74(16) 2_676 .
Co1 K1 O5 103.83(15) 2_676 2_676
OW3 K1 O5 148.0(4) 2_686 2_676
OW2 K1 O5 126.6(3) 2_686 2_676
O2W K1 O5 78.6(2) . 2_676
O3W K1 O5 113.1(2) 2_676 2_676
O16 K1 O5 57.45(13) 2_676 2_676
O14 K1 O5 143.52(18) . 2_676
Co1 K1 O18 91.69(15) 2_676 2_676
OW3 K1 O18 112.8(4) 2_686 2_676
OW2 K1 O18 114.6(3) 2_686 2_676
O2W K1 O18 112.8(2) . 2_676
O3W K1 O18 65.2(2) 2_676 2_676
O16 K1 O18 56.56(13) 2_676 2_676
O14 K1 O18 128.95(18) . 2_676
O5 K1 O18 54.48(12) 2_676 2_676
Co1 K1 O2W 39.31(17) 2_676 2_676
OW3 K1 O2W 121.7(3) 2_686 2_676
OW2 K1 O2W 131.8(3) 2_686 2_676
O2W K1 O2W 111.5(2) . 2_676
O3W K1 O2W 89.2(2) 2_676 2_676
O16 K1 O2W 55.95(18) 2_676 2_676
O14 K1 O2W 55.00(18) . 2_676
O5 K1 O2W 89.07(19) 2_676 2_676
O18 K1 O2W 112.51(19) 2_676 2_676
Co1 K1 K1 87.27(16) 2_676 2_676
OW3 K1 K1 112.9(4) 2_686 2_676
OW2 K1 K1 101.7(3) 2_686 2_676
O2W K1 K1 63.1(2) . 2_676
O3W K1 K1 136.6(2) 2_676 2_676
O16 K1 K1 90.41(16) 2_676 2_676
O14 K1 K1 79.82(15) . 2_676
O5 K1 K1 79.92(15) 2_676 2_676
O18 K1 K1 132.70(17) 2_676 2_676
O2W K1 K1 48.44(18) 2_676 2_676
Co1 K1 Mo3 75.88(10) 2_676 2_676
OW3 K1 Mo3 152.7(4) 2_686 2_676
OW2 K1 Mo3 150.0(3) 2_686 2_676
O2W K1 Mo3 110.8(2) . 2_676
O3W K1 Mo3 82.78(17) 2_676 2_676
O16 K1 Mo3 28.08(9) 2_676 2_676
O14 K1 Mo3 120.80(14) . 2_676
O5 K1 Mo3 32.26(8) 2_676 2_676
O18 K1 Mo3 40.35(9) 2_676 2_676
O2W K1 Mo3 77.35(16) 2_676 2_676
K1 K1 Mo3 94.36(12) 2_676 2_676

loop_
_geom_bond_atom_site_label_1
_geom_bond_atom_site_label_2
_geom_bond_distance
_geom_bond_site_symmetry_2
As1 O2 1.786(4) .
As1 O3 1.790(4) .
As1 O1 1.794(4) .
As1 K3 3.4398(17) .
Mo1 O11 1.712(4) .
Mo1 O10 1.720(4) .
Mo1 O9 1.906(4) .
Mo1 O4 1.945(4) .
Mo1 O1 2.224(4) .
Mo1 O12 2.300(4) .
Mo1 Mo2 3.2813(7) .
Mo1 K2 3.7689(16) 2_686
Mo1 K2 3.9602(17) 1_655
Mo2 O15 1.709(4) .
Mo2 O14 1.731(4) .
Mo2 O5 1.917(4) .
Mo2 O4 1.936(4) .
Mo2 O1 2.164(4) .
Mo2 O13 2.321(4) .
Mo2 K2 3.8266(17) 2_686
Mo2 K3 4.1831(19) .
Mo2 K1 4.193(3) .
Mo3 O17 1.710(4) .
Mo3 O16 1.725(4) .
Mo3 O5 1.905(4) .
Mo3 O6 1.931(4) .
Mo3 O2 2.190(4) .
Mo3 O18 2.328(4) .
Mo3 Mo4 3.2645(7) .
Mo3 K1 3.568(3) 2_676
Mo3 K2 3.7855(17) .
Mo3 K3 3.9961(19) .
Mo3 K3 4.2346(17) 2_686
Mo4 O21 1.707(4) .
Mo4 O20 1.714(4) .
Mo4 O7 1.909(4) .
Mo4 O6 1.948(4) .
Mo4 O2 2.208(4) .
Mo4 O19 2.282(4) .
Mo4 K2 3.7693(16) .
Mo4 K3 3.9529(19) .
Mo5 O23 1.710(4) .
Mo5 O22 1.723(4) .
Mo5 O8 1.897(4) .
Mo5 O7 1.920(4) .
Mo5 O3 2.232(4) .
Mo5 O24 2.282(4) .
Mo5 Mo6 3.2663(7) .
Mo5 K3 4.2350(18) .
Mo6 O27 1.704(4) .
Mo6 O26 1.712(4) .
Mo6 O9 1.903(4) .
Mo6 O8 1.953(4) .
Mo6 O3 2.195(4) .
Mo6 O25 2.337(4) .
Co1 O1WA 1.997(12) .
Co1 K1 1.977(4) 2_676
Co1 O14 2.000(5) 2_676
Co1 O16 2.046(4) .
Co1 O3W 2.107(8) .
Co1 O2W 2.097(9) .
Co1 O1W 2.092(11) .
Co1 K1 3.809(4) .
K2 OW5 2.788(7) .
K2 O11 2.823(5) 2_686
K2 O15 2.906(5) 2_686
K2 O6 2.906(4) .
K2 O20 2.963(5) .
K2 O17 2.972(5) .
K2 O10 2.978(5) 1_455
K2 O4 3.046(4) 2_686
K2 Mo1 3.7689(16) 2_686
K2 Mo2 3.8267(17) 2_686
K3 O17 2.710(4) 2_686
K3 O2 2.799(4) .
K3 O15 2.879(5) 2_686
K3 OW3 2.883(15) .
K3 OW2 2.940(13) .
K3 O3 3.033(4) .
K3 O1 3.047(4) .
K3 O20 3.106(5) .
K3 O17 3.216(5) .
K3 O15 3.389(5) .
K3 O23 3.425(5) .
O4 K2 3.046(4) 2_686
O5 K1 2.969(5) 2_676
O10 K2 2.978(5) 1_655
O11 K2 2.823(5) 2_686
O12 C1 1.258(7) .
O13 C1 1.266(7) .
O14 Co1 2.000(5) 2_676
O14 K1 2.818(5) .
O15 K3 2.879(5) 2_686
O15 K2 2.906(5) 2_686
O16 K1 2.753(5) 2_676
O17 K3 2.710(4) 2_686
O18 C8 1.257(7) .
O18 K1 3.010(6) 2_676
O19 C8 1.262(7) .
O24 C15 1.255(7) .
O25 C15 1.267(7) .
N1 C5 1.404(9) .
N1 H1A 0.8600 .
N1 H1B 0.8600 .
N2 C12 1.460(8) .
N2 H2A 0.8600 .
N2 H2B 0.8600 .
N3 C19 1.473(8) .
N3 H3B 0.8600 .
N3 H3C 0.8600 .
C1 C2 1.489(9) .
C2 C3 1.384(9) .
C2 C7 1.388(9) .
C3 C4 1.382(10) .
C3 H3A 0.9300 .
C4 C5 1.389(10) .
C4 H4A 0.9300 .
C5 C6 1.390(11) .
C6 C7 1.376(10) .
C6 H6A 0.9300 .
C7 H7A 0.9300 .
C8 C9 1.513(8) .
C9 C10 1.360(10) .
C9 C14 1.378(10) .
C10 C11 1.399(10) .
C10 H10A 0.9300 .
C11 C12 1.368(10) .
C11 H11A 0.9300 .
C12 C13 1.362(10) .
C13 C14 1.394(10) .
C13 H13A 0.9300 .
C14 H14A 0.9300 .
C15 C16 1.494(8) .
C16 C17 1.372(9) .
C16 C21 1.394(9) .
C17 C18 1.407(10) .
C17 H17A 0.9300 .
C18 C19 1.361(11) .
C18 H18A 0.9300 .
C19 C20 1.374(10) .
C20 C21 1.382(9) .
C20 H20A 0.9300 .
C21 H21A 0.9300 .
O1W O1WA 0.722(15) .
O2W K1 2.695(9) .
O2W K1 3.211(9) 2_676
O3W K1 2.742(10) 2_676
OW2 OW3 1.18(2) .
OW2 K1 2.710(13) 2_686
OW3 K1 2.702(14) 2_686
K1 Co1 1.977(4) 2_676
K1 OW3 2.702(14) 2_686
K1 OW2 2.710(13) 2_686
K1 O3W 2.742(10) 2_676
K1 O16 2.753(5) 2_676
K1 O5 2.969(5) 2_676
K1 O18 3.010(6) 2_676
K1 O2W 3.212(9) 2_676
K1 K1 3.351(8) 2_676
K1 Mo3 3.568(3) 2_676

loop_
_geom_torsion_atom_site_label_1
_geom_torsion_atom_site_label_2
_geom_torsion_atom_site_label_3
_geom_torsion_atom_site_label_4
_geom_torsion
_geom_torsion_site_symmetry_1
_geom_torsion_site_symmetry_4
O2 As1 O1 Mo2 -62.8(3) . .
O3 As1 O1 Mo2 -159.9(2) . .
K3 As1 O1 Mo2 -106.9(3) . .
O2 As1 O1 Mo1 160.7(2) . .
O3 As1 O1 Mo1 63.6(3) . .
K3 As1 O1 Mo1 116.6(3) . .
O2 As1 O1 K3 44.06(15) . .
O3 As1 O1 K3 -53.02(15) . .
O3 As1 O2 Mo3 162.0(2) . .
O1 As1 O2 Mo3 64.6(3) . .
K3 As1 O2 Mo3 113.9(3) . .
O3 As1 O2 Mo4 -62.5(3) . .
O1 As1 O2 Mo4 -159.9(2) . .
K3 As1 O2 Mo4 -110.6(3) . .
O3 As1 O2 K3 48.09(16) . .
O1 As1 O2 K3 -49.31(16) . .
O2 As1 O3 Mo6 -165.2(2) . .
O1 As1 O3 Mo6 -68.6(2) . .
K3 As1 O3 Mo6 -121.9(2) . .
O2 As1 O3 Mo5 64.8(3) . .
O1 As1 O3 Mo5 161.4(2) . .
K3 As1 O3 Mo5 108.1(3) . .
O2 As1 O3 K3 -43.27(15) . .
O1 As1 O3 K3 53.33(16) . .
O23 Mo5 O8 Mo6 -88.7(3) . .
O22 Mo5 O8 Mo6 165.6(2) . .
O7 Mo5 O8 Mo6 42.1(5) . .
O3 Mo5 O8 Mo6 -0.38(19) . .
O24 Mo5 O8 Mo6 82.2(2) . .
K3 Mo5 O8 Mo6 -37.0(2) . .
O11 Mo1 O10 K2 37.9(2) . 1_655
O9 Mo1 O10 K2 -64.5(2) . 1_655
O4 Mo1 O10 K2 138.13(19) . 1_655
O1 Mo1 O10 K2 -162.4(5) . 1_655
O12 Mo1 O10 K2 -141.4(2) . 1_655
Mo2 Mo1 O10 K2 150.83(9) . 1_655
K2 Mo1 O10 K2 83.72(17) 2_686 1_655
O10 Mo1 O11 K2 92.0(2) . 2_686
O9 Mo1 O11 K2 -164.96(18) . 2_686
O4 Mo1 O11 K2 -9.1(2) . 2_686
O1 Mo1 O11 K2 -82.27(19) . 2_686
Mo2 Mo1 O11 K2 -41.66(17) . 2_686
K2 Mo1 O11 K2 119.36(19) 1_655 2_686
O15 Mo2 O14 Co1 -144.5(7) . 2_676
O5 Mo2 O14 Co1 -43.9(7) . 2_676
O4 Mo2 O14 Co1 115.7(7) . 2_676
O1 Mo2 O14 Co1 53.8(11) . 2_676
O13 Mo2 O14 Co1 33.7(7) . 2_676
Mo1 Mo2 O14 Co1 102.1(7) . 2_676
K2 Mo2 O14 Co1 168.4(7) 2_686 2_676
K3 Mo2 O14 Co1 -127.7(6) . 2_676
K1 Mo2 O14 Co1 -72.4(7) . 2_676
O15 Mo2 O14 K1 -72.1(3) . .
O5 Mo2 O14 K1 28.5(3) . .
O4 Mo2 O14 K1 -171.9(3) . .
O1 Mo2 O14 K1 126.2(5) . .
O13 Mo2 O14 K1 106.1(3) . .
Mo1 Mo2 O14 K1 174.48(19) . .
K2 Mo2 O14 K1 -119.3(3) 2_686 .
K3 Mo2 O14 K1 -55.3(6) . .
O14 Mo2 O15 K3 64.0(4) . 2_686
O5 Mo2 O15 K3 -37.4(4) . 2_686
O4 Mo2 O15 K3 163.4(4) . 2_686
O1 Mo2 O15 K3 -121.7(4) . 2_686
Mo1 Mo2 O15 K3 -163.9(4) . 2_686
K2 Mo2 O15 K3 158.4(5) 2_686 2_686
K3 Mo2 O15 K3 -106.6(4) . 2_686
K1 Mo2 O15 K3 36.0(4) . 2_686
O14 Mo2 O15 K2 -94.4(2) . 2_686
O5 Mo2 O15 K2 164.25(18) . 2_686
O4 Mo2 O15 K2 5.0(2) . 2_686
O1 Mo2 O15 K2 79.92(18) . 2_686
Mo1 Mo2 O15 K2 37.70(17) . 2_686
K3 Mo2 O15 K2 95.0(2) . 2_686
K1 Mo2 O15 K2 -122.39(16) . 2_686
O14 Mo2 O15 K3 170.60(18) . .
O5 Mo2 O15 K3 69.21(18) . .
O4 Mo2 O15 K3 -90.03(17) . .
O1 Mo2 O15 K3 -15.12(17) . .
Mo1 Mo2 O15 K3 -57.34(14) . .
K2 Mo2 O15 K3 -95.0(2) 2_686 .
K1 Mo2 O15 K3 142.57(13) . .
O17 Mo3 O16 Co1 137.0(5) . .
O5 Mo3 O16 Co1 34.3(5) . .
O6 Mo3 O16 Co1 -124.4(5) . .
O2 Mo3 O16 Co1 -59.7(9) . .
O18 Mo3 O16 Co1 -44.4(5) . .
Mo4 Mo3 O16 Co1 -112.7(5) . .
K1 Mo3 O16 Co1 6.2(4) 2_676 .
K2 Mo3 O16 Co1 -173.6(5) . .
K3 Mo3 O16 Co1 130.4(4) . .
K3 Mo3 O16 Co1 119.2(5) 2_686 .
O17 Mo3 O16 K1 130.8(2) . 2_676
O5 Mo3 O16 K1 28.1(2) . 2_676
O6 Mo3 O16 K1 -130.60(19) . 2_676
O2 Mo3 O16 K1 -65.9(6) . 2_676
O18 Mo3 O16 K1 -50.58(19) . 2_676
Mo4 Mo3 O16 K1 -118.88(15) . 2_676
K2 Mo3 O16 K1 -179.78(15) . 2_676
K3 Mo3 O16 K1 124.2(3) . 2_676
K3 Mo3 O16 K1 113.03(16) 2_686 2_676
O16 Mo3 O17 K3 -58.2(4) . 2_686
O5 Mo3 O17 K3 43.6(4) . 2_686
O6 Mo3 O17 K3 -157.7(4) . 2_686
O2 Mo3 O17 K3 126.9(4) . 2_686
Mo4 Mo3 O17 K3 169.2(4) . 2_686
K1 Mo3 O17 K3 -10.5(5) 2_676 2_686
K2 Mo3 O17 K3 -142.8(5) . 2_686
K3 Mo3 O17 K3 118.3(5) . 2_686
O16 Mo3 O17 K2 84.7(2) . .
O5 Mo3 O17 K2 -173.58(16) . .
O6 Mo3 O17 K2 -14.88(18) . .
O2 Mo3 O17 K2 -90.24(16) . .
Mo4 Mo3 O17 K2 -47.93(14) . .
K1 Mo3 O17 K2 132.34(12) 2_676 .
K3 Mo3 O17 K2 -98.86(18) . .
K3 Mo3 O17 K2 142.8(5) 2_686 .
O16 Mo3 O17 K3 -176.48(17) . .
O5 Mo3 O17 K3 -74.72(17) . .
O6 Mo3 O17 K3 83.98(17) . .
O2 Mo3 O17 K3 8.62(16) . .
Mo4 Mo3 O17 K3 50.93(13) . .
K1 Mo3 O17 K3 -128.80(13) 2_676 .
K2 Mo3 O17 K3 98.86(18) . .
K3 Mo3 O17 K3 -118.3(5) 2_686 .
O21 Mo4 O20 K2 -81.2(2) . .
O7 Mo4 O20 K2 177.53(16) . .
O6 Mo4 O20 K2 17.33(19) . .
O2 Mo4 O20 K2 91.76(17) . .
O19 Mo4 O20 K2 96.3(9) . .
Mo3 Mo4 O20 K2 50.00(14) . .
K3 Mo4 O20 K2 102.2(2) . .
O21 Mo4 O20 K3 176.64(19) . .
O7 Mo4 O20 K3 75.38(18) . .
O6 Mo4 O20 K3 -84.82(18) . .
O2 Mo4 O20 K3 -10.40(17) . .
O19 Mo4 O20 K3 -5.9(10) . .
Mo3 Mo4 O20 K3 -52.15(14) . .
K2 Mo4 O20 K3 -102.2(2) . .
O22 Mo5 O23 K3 -166.19(18) . .
O8 Mo5 O23 K3 92.26(18) . .
O7 Mo5 O23 K3 -65.49(19) . .
O3 Mo5 O23 K3 17.78(17) . .
Mo6 Mo5 O23 K3 59.39(15) . .
Mo1 O12 C1 O13 16.5(9) . .
Mo1 O12 C1 C2 -163.2(4) . .
Mo2 O13 C1 O12 -11.5(9) . .
Mo2 O13 C1 C2 168.3(4) . .
O12 C1 C2 C3 -11.6(9) . .
O13 C1 C2 C3 168.6(6) . .
O12 C1 C2 C7 168.1(7) . .
O13 C1 C2 C7 -11.7(10) . .
C7 C2 C3 C4 1.5(11) . .
C1 C2 C3 C4 -178.8(7) . .
C2 C3 C4 C5 -1.0(12) . .
C3 C4 C5 C6 -0.3(12) . .
C3 C4 C5 N1 -179.2(7) . .
C4 C5 C6 C7 1.1(13) . .
N1 C5 C6 C7 180.0(8) . .
C5 C6 C7 C2 -0.6(14) . .
C3 C2 C7 C6 -0.7(12) . .
C1 C2 C7 C6 179.6(8) . .
Mo3 O18 C8 O19 6.9(9) . .
K1 O18 C8 O19 -175.0(5) 2_676 .
Mo3 O18 C8 C9 -172.7(4) . .
K1 O18 C8 C9 5.4(11) 2_676 .
Mo4 O19 C8 O18 -3.7(10) . .
Mo4 O19 C8 C9 176.0(4) . .
O18 C8 C9 C10 153.7(7) . .
O19 C8 C9 C10 -26.0(10) . .
O18 C8 C9 C14 -28.1(10) . .
O19 C8 C9 C14 152.2(7) . .
C14 C9 C10 C11 -2.6(13) . .
C8 C9 C10 C11 175.6(8) . .
C9 C10 C11 C12 -0.6(14) . .
C10 C11 C12 C13 3.0(14) . .
C10 C11 C12 N2 -179.1(8) . .
C11 C12 C13 C14 -1.9(14) . .
N2 C12 C13 C14 -179.9(7) . .
C10 C9 C14 C13 3.7(13) . .
C8 C9 C14 C13 -174.6(8) . .
C12 C13 C14 C9 -1.4(14) . .
Mo5 O24 C15 O25 2.5(9) . .
Mo5 O24 C15 C16 -177.8(4) . .
Mo6 O25 C15 O24 3.6(9) . .
Mo6 O25 C15 C16 -176.1(4) . .
O24 C15 C16 C17 144.8(6) . .
O25 C15 C16 C17 -35.4(9) . .
O24 C15 C16 C21 -36.4(9) . .
O25 C15 C16 C21 143.3(6) . .
C21 C16 C17 C18 -2.9(10) . .
C15 C16 C17 C18 175.8(6) . .
C16 C17 C18 C19 -0.5(11) . .
C17 C18 C19 C20 2.4(11) . .
C17 C18 C19 N3 -174.3(6) . .
C18 C19 C20 C21 -0.9(11) . .
N3 C19 C20 C21 175.9(6) . .
C19 C20 C21 C16 -2.5(11) . .
C17 C16 C21 C20 4.4(10) . .
C15 C16 C21 C20 -174.3(6) . .
K3 OW2 OW3 K1 -146.5(4) . 2_686
K1 OW2 OW3 K3 146.5(4) 2_686 .
